data_7049327
loop_
_publ_author_name
'Song, Tingting'
'Tao, Xin'
'Tong, Xiaobo'
'Liu, Ning'
'Gao, Wei'
'Mu, Xiaoyue'
'Mu, Ying'

_publ_section_title
;
 Synthesis and characterization of chromium complexes
 2-Me<sub>4</sub>CpC<sub>6</sub>H<sub>4</sub>CH<sub>2</sub>(R)NHCrCl<sub>2</sub>
 and their catalytic properties in ethylene homo- and co-polymerization.
;
_journal_issue 15
_journal_name_full 'Dalton transactions (Cambridge, England : 2003)'
_journal_page_first 4912
_journal_page_last 4920
_journal_paper_doi 10.1039/c9dt00448c
_journal_volume 48
_journal_year 2019
_chemical_formula_sum 'C19 H25 Cl2 Cr N'
_chemical_formula_weight 390.30
_space_group_IT_number 15
_space_group_name_Hall '-C 2yc'
_space_group_name_H-M_alt 'C 1 2/c 1'
_symmetry_cell_setting monoclinic
_symmetry_space_group_name_Hall '-C 2yc'
_symmetry_space_group_name_H-M 'C 1 2/c 1'
_atom_sites_solution_hydrogens geom
_atom_sites_solution_primary direct
_atom_sites_solution_secondary difmap
_audit_creation_method SHELXL-97
_audit_update_record
;
2018-08-29 deposited with the CCDC.    2019-03-12 downloaded from the CCDC.
;
_cell_angle_alpha 90.00
_cell_angle_beta 110.1890(10)
_cell_angle_gamma 90.00
_cell_formula_units_Z 8
_cell_length_a 25.969(2)
_cell_length_b 9.2271(8)
_cell_length_c 16.7645(14)
_cell_measurement_reflns_used 2367
_cell_measurement_temperature 185(2)
_cell_measurement_theta_max 24,8645
_cell_measurement_theta_min 2.5485
_cell_volume 3770.3(5)
_computing_cell_refinement 'Bruker SMART'
_computing_data_collection 'Bruker SMART'
_computing_data_reduction 'Bruker SMART'
_computing_molecular_graphics 'Bruker SHELXL'
_computing_publication_material 'Bruker SHELXL'
_computing_structure_refinement 'SHELXL-97 (Sheldrick, 1997)'
_computing_structure_solution 'SHELXS-97 (Sheldrick, 1990)'
_diffrn_ambient_temperature 185(2)
_diffrn_measured_fraction_theta_full 0.993
_diffrn_measured_fraction_theta_max 0.993
_diffrn_measurement_device_type 'CCD area detector'
_diffrn_measurement_method 'phi and omega scan'
_diffrn_radiation_monochromator graphite
_diffrn_radiation_source 'fine-focus sealed tube'
_diffrn_radiation_type MoK\a
_diffrn_radiation_wavelength 0.71073
_diffrn_reflns_av_R_equivalents 0.0386
_diffrn_reflns_av_sigmaI/netI 0.0506
_diffrn_reflns_limit_h_max 32
_diffrn_reflns_limit_h_min -23
_diffrn_reflns_limit_k_max 10
_diffrn_reflns_limit_k_min -11
_diffrn_reflns_limit_l_max 20
_diffrn_reflns_limit_l_min -20
_diffrn_reflns_number 10485
_diffrn_reflns_theta_full 26.39
_diffrn_reflns_theta_max 26.39
_diffrn_reflns_theta_min 1.67
_exptl_absorpt_coefficient_mu 0.889
_exptl_absorpt_correction_T_max 0.8782
_exptl_absorpt_correction_T_min 0.8493
_exptl_absorpt_correction_type multi-scan
_exptl_absorpt_process_details 'SADABS; Bruker, 2000'
_exptl_crystal_colour blue
_exptl_crystal_density_diffrn 1.375
_exptl_crystal_density_method 'not measured'
_exptl_crystal_description block
_exptl_crystal_F_000 1632
_exptl_crystal_size_max 0.18
_exptl_crystal_size_mid 0.15
_exptl_crystal_size_min 0.12
_refine_diff_density_max 0.693
_refine_diff_density_min -0.273
_refine_diff_density_rms 0.077
_refine_ls_extinction_method none
_refine_ls_goodness_of_fit_ref 1.054
_refine_ls_hydrogen_treatment constr
_refine_ls_matrix_type full
_refine_ls_number_parameters 214
_refine_ls_number_reflns 3838
_refine_ls_number_restraints 0
_refine_ls_restrained_S_all 1.054
_refine_ls_R_factor_all 0.0641
_refine_ls_R_factor_gt 0.0452
_refine_ls_shift/su_max 0.001
_refine_ls_shift/su_mean 0.000
_refine_ls_structure_factor_coef Fsqd
_refine_ls_weighting_details 'calc w=1/[\s^2^(Fo^2^)+(0.0578P)^2^+1.5937P] where P=(Fo^2^+2Fc^2^)/3'
_refine_ls_weighting_scheme calc
_refine_ls_wR_factor_gt 0.1077
_refine_ls_wR_factor_ref 0.1173
_reflns_number_gt 2929
_reflns_number_total 3838
_reflns_threshold_expression >2sigma(I)
_cod_data_source_file c9dt00448c2.cif
_cod_data_source_block stt
_cod_depositor_comments
;
The following automatic conversions were performed:

'_symmetry_cell_setting' value 'Monoclinic' changed to 'monoclinic'
according to
/home/data/users/saulius/crontab/automatic-downloads/rss-feeds/RSC/lib/dictionaries/cif_core.dic
dictionary named 'cif_core.dic' version 2.4.2 from 2011-04-26.

'_exptl_absorpt_correction_type' value 'Multi-scan' changed to
'multi-scan' according to
/home/data/users/saulius/crontab/automatic-downloads/rss-feeds/RSC/lib/dictionaries/cif_core.dic
dictionary named 'cif_core.dic' version 2.4.2 from 2011-04-26.

Automatic conversion script
Id: cif_fix_values 4973 2017-02-22 13:04:09Z antanas 

 Adding full bibliography for 7049327--7049329.cif.
;
_cod_original_cell_volume 3770.3(6)
_cod_original_sg_symbol_H-M C2/c
_cod_database_code 7049327

loop_
_symmetry_equiv_pos_as_xyz
'x, y, z'
'-x, y, -z+1/2'
'x+1/2, y+1/2, z'
'-x+1/2, y+1/2, -z+1/2'
'-x, -y, -z'
'x, -y, z-1/2'
'-x+1/2, -y+1/2, -z'
'x+1/2, -y+1/2, z-1/2'

loop_
_atom_site_label
_atom_site_type_symbol
_atom_site_fract_x
_atom_site_fract_y
_atom_site_fract_z
_atom_site_U_iso_or_equiv
_atom_site_adp_type
_atom_site_occupancy
_atom_site_symmetry_multiplicity
_atom_site_calc_flag
_atom_site_refinement_flags
Cr1 Cr 0.338587(18) 0.83058(5) 0.22470(3) 0.02068(15) Uani 1 1 d .
Cl2 Cl 0.25528(3) 0.81914(8) 0.11673(5) 0.0314(2) Uani 1 1 d .
Cl1 Cl 0.32370(3) 1.03401(8) 0.29261(5) 0.0305(2) Uani 1 1 d .
N1 N 0.30892(10) 0.6711(2) 0.29073(15) 0.0236(5) Uani 1 1 d .
C13 C 0.45231(15) 0.3317(3) 0.4080(2) 0.0402(8) Uani 1 1 d .
H13 H 0.4610 0.2515 0.4438 0.048 Uiso 1 1 calc R
C17 C 0.31237(13) 0.6781(3) 0.38281(19) 0.0281(7) Uani 1 1 d .
H17 H 0.3071 0.5796 0.4006 0.034 Uiso 1 1 calc R
C3 C 0.41029(12) 0.9385(3) 0.20035(19) 0.0251(6) Uani 1 1 d .
C2 C 0.43036(11) 0.8462(3) 0.27325(19) 0.0241(6) Uani 1 1 d .
C1 C 0.41424(11) 0.7018(3) 0.24527(18) 0.0226(6) Uani 1 1 d .
C11 C 0.48048(13) 0.5325(3) 0.34357(19) 0.0324(7) Uani 1 1 d .
H11 H 0.5085 0.5879 0.3364 0.039 Uiso 1 1 calc R
C14 C 0.39815(14) 0.3678(3) 0.3662(2) 0.0318(7) Uani 1 1 d .
H14 H 0.3706 0.3121 0.3745 0.038 Uiso 1 1 calc R
C15 C 0.38417(12) 0.4864(3) 0.31181(18) 0.0249(6) Uani 1 1 d .
C16 C 0.32433(12) 0.5241(3) 0.26879(19) 0.0260(6) Uani 1 1 d .
H16A H 0.3155 0.5186 0.2077 0.031 Uiso 1 1 calc R
H16B H 0.3022 0.4522 0.2844 0.031 Uiso 1 1 calc R
C12 C 0.49354(14) 0.4139(4) 0.3968(2) 0.0383(8) Uani 1 1 d .
H12 H 0.5301 0.3896 0.4251 0.046 Uiso 1 1 calc R
C10 C 0.42612(12) 0.5708(3) 0.30036(18) 0.0241(6) Uani 1 1 d .
C8 C 0.41820(14) 1.0994(3) 0.1994(2) 0.0360(8) Uani 1 1 d .
H8A H 0.4481 1.1204 0.1801 0.054 Uiso 1 1 calc R
H8B H 0.4262 1.1371 0.2558 0.054 Uiso 1 1 calc R
H8C H 0.3853 1.1436 0.1619 0.054 Uiso 1 1 calc R
C18 C 0.36790(13) 0.7312(3) 0.44129(19) 0.0333(7) Uani 1 1 d .
H18A H 0.3961 0.6674 0.4371 0.050 Uiso 1 1 calc R
H18B H 0.3684 0.7324 0.4988 0.050 Uiso 1 1 calc R
H18C H 0.3743 0.8273 0.4249 0.050 Uiso 1 1 calc R
C4 C 0.38224(12) 0.8523(3) 0.12892(19) 0.0258(7) Uani 1 1 d .
C5 C 0.38440(11) 0.7049(3) 0.15604(18) 0.0236(6) Uani 1 1 d .
C7 C 0.35668(13) 0.9034(4) 0.0392(2) 0.0343(7) Uani 1 1 d .
H7A H 0.3428 0.9999 0.0389 0.052 Uiso 1 1 calc R
H7B H 0.3271 0.8398 0.0091 0.052 Uiso 1 1 calc R
H7C H 0.3837 0.9032 0.0120 0.052 Uiso 1 1 calc R
C19 C 0.26650(14) 0.7707(4) 0.3904(2) 0.0397(8) Uani 1 1 d .
H19A H 0.2705 0.8679 0.3729 0.060 Uiso 1 1 calc R
H19B H 0.2679 0.7713 0.4484 0.060 Uiso 1 1 calc R
H19C H 0.2319 0.7320 0.3548 0.060 Uiso 1 1 calc R
C9 C 0.46444(13) 0.8940(3) 0.3605(2) 0.0327(7) Uani 1 1 d .
H9A H 0.4640 0.8204 0.4008 0.049 Uiso 1 1 calc R
H9B H 0.4498 0.9824 0.3740 0.049 Uiso 1 1 calc R
H9C H 0.5015 0.9100 0.3629 0.049 Uiso 1 1 calc R
C6 C 0.36311(13) 0.5788(3) 0.09735(19) 0.0323(7) Uani 1 1 d .
H6A H 0.3242 0.5885 0.0695 0.048 Uiso 1 1 calc R
H6B H 0.3708 0.4903 0.1295 0.048 Uiso 1 1 calc R
H6C H 0.3807 0.5768 0.0555 0.048 Uiso 1 1 calc R

loop_
_atom_site_aniso_label
_atom_site_aniso_U_11
_atom_site_aniso_U_22
_atom_site_aniso_U_33
_atom_site_aniso_U_23
_atom_site_aniso_U_13
_atom_site_aniso_U_12
Cr1 0.0169(3) 0.0249(3) 0.0203(3) -0.00101(19) 0.00650(19) 0.00079(19)
Cl2 0.0210(4) 0.0438(4) 0.0260(4) -0.0037(3) 0.0036(3) 0.0027(3)
Cl1 0.0280(4) 0.0292(4) 0.0349(4) -0.0068(3) 0.0117(3) 0.0009(3)
N1 0.0231(13) 0.0266(12) 0.0220(13) -0.0015(10) 0.0088(11) -0.0020(10)
C13 0.052(2) 0.0296(17) 0.0314(19) 0.0044(14) 0.0039(17) 0.0068(16)
C17 0.0321(17) 0.0320(16) 0.0229(16) 0.0020(13) 0.0128(14) -0.0039(13)
C3 0.0205(15) 0.0297(15) 0.0290(16) 0.0002(13) 0.0135(13) -0.0009(12)
C2 0.0165(14) 0.0306(15) 0.0270(16) -0.0001(12) 0.0097(12) 0.0009(12)
C1 0.0148(14) 0.0309(15) 0.0235(15) 0.0007(12) 0.0084(12) 0.0029(12)
C11 0.0259(16) 0.0403(18) 0.0283(17) 0.0016(14) 0.0061(13) 0.0049(14)
C14 0.0396(19) 0.0268(15) 0.0312(18) -0.0029(13) 0.0149(15) -0.0035(14)
C15 0.0266(16) 0.0228(14) 0.0247(16) -0.0034(12) 0.0082(13) -0.0003(12)
C16 0.0244(16) 0.0271(15) 0.0279(16) -0.0014(12) 0.0107(13) -0.0055(12)
C12 0.0291(18) 0.0440(19) 0.0350(19) 0.0038(16) 0.0025(15) 0.0124(16)
C10 0.0239(15) 0.0284(15) 0.0201(15) -0.0027(12) 0.0078(12) 0.0030(12)
C8 0.0369(19) 0.0331(17) 0.041(2) 0.0045(15) 0.0172(16) -0.0066(15)
C18 0.0402(19) 0.0378(17) 0.0200(16) -0.0021(14) 0.0077(14) 0.0053(15)
C4 0.0217(15) 0.0339(16) 0.0252(16) 0.0025(13) 0.0124(13) 0.0026(13)
C5 0.0175(15) 0.0302(15) 0.0245(16) 0.0002(12) 0.0090(12) 0.0030(12)
C7 0.0342(18) 0.0407(18) 0.0289(17) 0.0061(14) 0.0119(15) 0.0016(15)
C19 0.036(2) 0.056(2) 0.0346(19) -0.0041(16) 0.0213(16) -0.0023(17)
C9 0.0261(17) 0.0414(18) 0.0286(17) -0.0030(14) 0.0071(14) -0.0080(14)
C6 0.0352(18) 0.0371(17) 0.0261(17) -0.0060(14) 0.0124(14) 0.0034(15)

loop_
_atom_type_symbol
_atom_type_description
_atom_type_scat_dispersion_real
_atom_type_scat_dispersion_imag
_atom_type_scat_source
C C 0.0033 0.0016 'International Tables Vol C Tables 4.2.6.8 and 6.1.1.4'
H H 0.0000 0.0000 'International Tables Vol C Tables 4.2.6.8 and 6.1.1.4'
N N 0.0061 0.0033 'International Tables Vol C Tables 4.2.6.8 and 6.1.1.4'
Cl Cl 0.1484 0.1585 'International Tables Vol C Tables 4.2.6.8 and 6.1.1.4'
Cr Cr 0.3209 0.6236 'International Tables Vol C Tables 4.2.6.8 and 6.1.1.4'

loop_
_geom_angle_atom_site_label_1
_geom_angle_atom_site_label_2
_geom_angle_atom_site_label_3
_geom_angle
N1 Cr1 C1 90.50(10)
N1 Cr1 C2 112.58(10)
C1 Cr1 C2 37.31(10)
N1 Cr1 C5 105.04(10)
C1 Cr1 C5 37.33(10)
C2 Cr1 C5 62.21(10)
N1 Cr1 C3 149.28(10)
C1 Cr1 C3 61.68(10)
C2 Cr1 C3 37.02(10)
C5 Cr1 C3 61.39(10)
N1 Cr1 C4 141.57(10)
C1 Cr1 C4 61.70(10)
C2 Cr1 C4 61.55(11)
C5 Cr1 C4 36.89(10)
C3 Cr1 C4 36.25(10)
N1 Cr1 Cl2 88.09(7)
C1 Cr1 Cl2 129.88(8)
C2 Cr1 Cl2 152.16(8)
C5 Cr1 Cl2 95.40(8)
C3 Cr1 Cl2 119.14(8)
C4 Cr1 Cl2 90.63(8)
N1 Cr1 Cl1 98.83(7)
C1 Cr1 Cl1 130.72(8)
C2 Cr1 Cl1 96.16(8)
C5 Cr1 Cl1 152.49(8)
C3 Cr1 Cl1 91.11(8)
C4 Cr1 Cl1 119.27(8)
Cl2 Cr1 Cl1 98.89(3)
C16 N1 C17 111.2(2)
C16 N1 Cr1 108.79(16)
C17 N1 Cr1 126.32(17)
C12 C13 C14 120.2(3)
C12 C13 H13 119.9
C14 C13 H13 119.9
C19 C17 N1 109.9(2)
C19 C17 C18 111.4(3)
N1 C17 C18 112.3(2)
C19 C17 H17 107.7
N1 C17 H17 107.7
C18 C17 H17 107.7
C4 C3 C2 108.5(2)
C4 C3 C8 125.6(3)
C2 C3 C8 125.9(3)
C4 C3 Cr1 71.95(16)
C2 C3 Cr1 70.42(16)
C8 C3 Cr1 124.1(2)
C1 C2 C3 107.2(3)
C1 C2 C9 127.3(3)
C3 C2 C9 125.4(3)
C1 C2 Cr1 70.49(16)
C3 C2 Cr1 72.56(16)
C9 C2 Cr1 124.9(2)
C2 C1 C5 108.5(2)
C2 C1 C10 125.5(3)
C5 C1 C10 126.0(3)
C2 C1 Cr1 72.21(16)
C5 C1 Cr1 72.25(16)
C10 C1 Cr1 120.97(19)
C12 C11 C10 121.2(3)
C12 C11 H11 119.4
C10 C11 H11 119.4
C13 C14 C15 120.9(3)
C13 C14 H14 119.6
C15 C14 H14 119.6
C14 C15 C10 119.1(3)
C14 C15 C16 119.1(3)
C10 C15 C16 121.7(3)
N1 C16 C15 114.2(2)
N1 C16 H16A 108.7
C15 C16 H16A 108.7
N1 C16 H16B 108.7
C15 C16 H16B 108.7
H16A C16 H16B 107.6
C13 C12 C11 119.8(3)
C13 C12 H12 120.1
C11 C12 H12 120.1
C11 C10 C15 118.9(3)
C11 C10 C1 119.0(3)
C15 C10 C1 122.0(3)
C3 C8 H8A 109.5
C3 C8 H8B 109.5
H8A C8 H8B 109.5
C3 C8 H8C 109.5
H8A C8 H8C 109.5
H8B C8 H8C 109.5
C17 C18 H18A 109.5
C17 C18 H18B 109.5
H18A C18 H18B 109.5
C17 C18 H18C 109.5
H18A C18 H18C 109.5
H18B C18 H18C 109.5
C3 C4 C5 108.3(3)
C3 C4 C7 126.5(3)
C5 C4 C7 125.1(3)
C3 C4 Cr1 71.80(16)
C5 C4 Cr1 70.47(16)
C7 C4 Cr1 125.6(2)
C1 C5 C4 107.5(2)
C1 C5 C6 127.9(3)
C4 C5 C6 124.4(3)
C1 C5 Cr1 70.42(16)
C4 C5 Cr1 72.65(15)
C6 C5 Cr1 126.6(2)
C4 C7 H7A 109.5
C4 C7 H7B 109.5
H7A C7 H7B 109.5
C4 C7 H7C 109.5
H7A C7 H7C 109.5
H7B C7 H7C 109.5
C17 C19 H19A 109.5
C17 C19 H19B 109.5
H19A C19 H19B 109.5
C17 C19 H19C 109.5
H19A C19 H19C 109.5
H19B C19 H19C 109.5
C2 C9 H9A 109.5
C2 C9 H9B 109.5
H9A C9 H9B 109.5
C2 C9 H9C 109.5
H9A C9 H9C 109.5
H9B C9 H9C 109.5
C5 C6 H6A 109.5
C5 C6 H6B 109.5
H6A C6 H6B 109.5
C5 C6 H6C 109.5
H6A C6 H6C 109.5
H6B C6 H6C 109.5

loop_
_geom_bond_atom_site_label_1
_geom_bond_atom_site_label_2
_geom_bond_distance
Cr1 N1 2.139(2)
Cr1 C1 2.219(3)
Cr1 C2 2.241(3)
Cr1 C5 2.243(3)
Cr1 C3 2.270(3)
Cr1 C4 2.271(3)
Cr1 Cl2 2.2946(8)
Cr1 Cl1 2.2963(8)
N1 C16 1.496(3)
N1 C17 1.517(4)
C13 C12 1.377(5)
C13 C14 1.379(5)
C13 H13 0.9300
C17 C19 1.507(4)
C17 C18 1.518(4)
C17 H17 0.9800
C3 C4 1.413(4)
C3 C2 1.432(4)
C3 C8 1.499(4)
C2 C1 1.427(4)
C2 C9 1.492(4)
C1 C5 1.428(4)
C1 C10 1.487(4)
C11 C12 1.379(4)
C11 C10 1.391(4)
C11 H11 0.9300
C14 C15 1.390(4)
C14 H14 0.9300
C15 C10 1.405(4)
C15 C16 1.511(4)
C16 H16A 0.9700
C16 H16B 0.9700
C12 H12 0.9300
C8 H8A 0.9600
C8 H8B 0.9600
C8 H8C 0.9600
C18 H18A 0.9600
C18 H18B 0.9600
C18 H18C 0.9600
C4 C5 1.429(4)
C4 C7 1.495(4)
C5 C6 1.501(4)
C7 H7A 0.9600
C7 H7B 0.9600
C7 H7C 0.9600
C19 H19A 0.9600
C19 H19B 0.9600
C19 H19C 0.9600
C9 H9A 0.9600
C9 H9B 0.9600
C9 H9C 0.9600
C6 H6A 0.9600
C6 H6B 0.9600
C6 H6C 0.9600

loop_
_geom_torsion_atom_site_label_1
_geom_torsion_atom_site_label_2
_geom_torsion_atom_site_label_3
_geom_torsion_atom_site_label_4
_geom_torsion
C1 Cr1 N1 C16 -37.80(18)
C2 Cr1 N1 C16 -68.7(2)
C5 Cr1 N1 C16 -3.0(2)
C3 Cr1 N1 C16 -61.8(3)
C4 Cr1 N1 C16 3.5(3)
Cl2 Cr1 N1 C16 92.08(17)
Cl1 Cr1 N1 C16 -169.22(16)
C1 Cr1 N1 C17 98.7(2)
C2 Cr1 N1 C17 67.8(2)
C5 Cr1 N1 C17 133.5(2)
C3 Cr1 N1 C17 74.7(3)
C4 Cr1 N1 C17 139.9(2)
Cl2 Cr1 N1 C17 -131.4(2)
Cl1 Cr1 N1 C17 -32.7(2)
C16 N1 C17 C19 -142.8(2)
Cr1 N1 C17 C19 81.5(3)
C16 N1 C17 C18 92.6(3)
Cr1 N1 C17 C18 -43.1(3)
N1 Cr1 C3 C4 107.4(2)
C1 Cr1 C3 C4 79.87(18)
C2 Cr1 C3 C4 118.1(2)
C5 Cr1 C3 C4 37.18(16)
Cl2 Cr1 C3 C4 -42.36(18)
Cl1 Cr1 C3 C4 -143.18(16)
N1 Cr1 C3 C2 -10.7(3)
C1 Cr1 C3 C2 -38.18(16)
C5 Cr1 C3 C2 -80.87(18)
C4 Cr1 C3 C2 -118.1(2)
Cl2 Cr1 C3 C2 -160.41(14)
Cl1 Cr1 C3 C2 98.77(16)
N1 Cr1 C3 C8 -131.4(2)
C1 Cr1 C3 C8 -158.9(3)
C2 Cr1 C3 C8 -120.7(3)
C5 Cr1 C3 C8 158.4(3)
C4 Cr1 C3 C8 121.2(3)
Cl2 Cr1 C3 C8 78.8(3)
Cl1 Cr1 C3 C8 -22.0(3)
C4 C3 C2 C1 0.1(3)
C8 C3 C2 C1 -179.2(3)
Cr1 C3 C2 C1 62.36(18)
C4 C3 C2 C9 177.0(3)
C8 C3 C2 C9 -2.3(5)
Cr1 C3 C2 C9 -120.8(3)
C4 C3 C2 Cr1 -62.2(2)
C8 C3 C2 Cr1 118.5(3)
N1 Cr1 C2 C1 57.97(18)
C5 Cr1 C2 C1 -37.68(16)
C3 Cr1 C2 C1 -116.1(2)
C4 Cr1 C2 C1 -79.72(17)
Cl2 Cr1 C2 C1 -77.3(2)
Cl1 Cr1 C2 C1 160.22(15)
N1 Cr1 C2 C3 174.10(15)
C1 Cr1 C2 C3 116.1(2)
C5 Cr1 C2 C3 78.45(18)
C4 Cr1 C2 C3 36.41(16)
Cl2 Cr1 C2 C3 38.8(3)
Cl1 Cr1 C2 C3 -83.65(16)
N1 Cr1 C2 C9 -64.5(3)
C1 Cr1 C2 C9 -122.5(3)
C5 Cr1 C2 C9 -160.2(3)
C3 Cr1 C2 C9 121.4(3)
C4 Cr1 C2 C9 157.8(3)
Cl2 Cr1 C2 C9 160.22(18)
Cl1 Cr1 C2 C9 37.7(2)
C3 C2 C1 C5 -0.1(3)
C9 C2 C1 C5 -176.9(3)
Cr1 C2 C1 C5 63.58(19)
C3 C2 C1 C10 -179.5(3)
C9 C2 C1 C10 3.7(5)
Cr1 C2 C1 C10 -115.8(3)
C3 C2 C1 Cr1 -63.72(19)
C9 C2 C1 Cr1 119.5(3)
N1 Cr1 C1 C2 -128.48(16)
C5 Cr1 C1 C2 116.9(2)
C3 Cr1 C1 C2 37.88(16)
C4 Cr1 C1 C2 79.27(17)
Cl2 Cr1 C1 C2 143.59(14)
Cl1 Cr1 C1 C2 -26.35(19)
N1 Cr1 C1 C5 114.62(16)
C2 Cr1 C1 C5 -116.9(2)
C3 Cr1 C1 C5 -79.01(17)
C4 Cr1 C1 C5 -37.63(16)
Cl2 Cr1 C1 C5 26.69(19)
Cl1 Cr1 C1 C5 -143.25(14)
N1 Cr1 C1 C10 -7.3(2)
C2 Cr1 C1 C10 121.2(3)
C5 Cr1 C1 C10 -121.9(3)
C3 Cr1 C1 C10 159.1(3)
C4 Cr1 C1 C10 -159.5(3)
Cl2 Cr1 C1 C10 -95.2(2)
Cl1 Cr1 C1 C10 94.9(2)
C12 C13 C14 C15 0.5(5)
C13 C14 C15 C10 -0.6(4)
C13 C14 C15 C16 -178.7(3)
C17 N1 C16 C15 -68.3(3)
Cr1 N1 C16 C15 75.1(3)
C14 C15 C16 N1 118.9(3)
C10 C15 C16 N1 -59.1(4)
C14 C13 C12 C11 -0.1(5)
C10 C11 C12 C13 -0.2(5)
C12 C11 C10 C15 0.1(5)
C12 C11 C10 C1 178.5(3)
C14 C15 C10 C11 0.3(4)
C16 C15 C10 C11 178.3(3)
C14 C15 C10 C1 -178.1(3)
C16 C15 C10 C1 -0.1(4)
C2 C1 C10 C11 -61.0(4)
C5 C1 C10 C11 119.8(3)
Cr1 C1 C10 C11 -150.4(2)
C2 C1 C10 C15 117.4(3)
C5 C1 C10 C15 -61.8(4)
Cr1 C1 C10 C15 28.0(4)
C2 C3 C4 C5 -0.1(3)
C8 C3 C4 C5 179.2(3)
Cr1 C3 C4 C5 -61.34(19)
C2 C3 C4 C7 -177.5(3)
C8 C3 C4 C7 1.9(5)
Cr1 C3 C4 C7 121.3(3)
C2 C3 C4 Cr1 61.26(19)
C8 C3 C4 Cr1 -119.4(3)
N1 Cr1 C4 C3 -128.32(18)
C1 Cr1 C4 C3 -79.82(18)
C2 Cr1 C4 C3 -37.18(16)
C5 Cr1 C4 C3 -117.9(2)
Cl2 Cr1 C4 C3 143.95(16)
Cl1 Cr1 C4 C3 43.38(18)
N1 Cr1 C4 C5 -10.4(3)
C1 Cr1 C4 C5 38.08(17)
C2 Cr1 C4 C5 80.71(18)
C3 Cr1 C4 C5 117.9(2)
Cl2 Cr1 C4 C5 -98.16(16)
Cl1 Cr1 C4 C5 161.28(14)
N1 Cr1 C4 C7 109.3(3)
C1 Cr1 C4 C7 157.9(3)
C2 Cr1 C4 C7 -159.5(3)
C5 Cr1 C4 C7 119.8(3)
C3 Cr1 C4 C7 -122.3(3)
Cl2 Cr1 C4 C7 21.6(2)
Cl1 Cr1 C4 C7 -78.9(3)
C2 C1 C5 C4 0.1(3)
C10 C1 C5 C4 179.5(3)
Cr1 C1 C5 C4 63.65(19)
C2 C1 C5 C6 174.7(3)
C10 C1 C5 C6 -5.9(5)
Cr1 C1 C5 C6 -121.7(3)
C2 C1 C5 Cr1 -63.56(19)
C10 C1 C5 Cr1 115.8(3)
C3 C4 C5 C1 0.0(3)
C7 C4 C5 C1 177.4(3)
Cr1 C4 C5 C1 -62.20(19)
C3 C4 C5 C6 -174.9(3)
C7 C4 C5 C6 2.5(5)
Cr1 C4 C5 C6 122.9(3)
C3 C4 C5 Cr1 62.2(2)
C7 C4 C5 Cr1 -120.4(3)
N1 Cr1 C5 C1 -70.27(17)
C2 Cr1 C5 C1 37.66(16)
C3 Cr1 C5 C1 79.88(18)
C4 Cr1 C5 C1 116.4(2)
Cl2 Cr1 C5 C1 -159.74(15)
Cl1 Cr1 C5 C1 79.1(2)
N1 Cr1 C5 C4 173.31(16)
C1 Cr1 C5 C4 -116.4(2)
C2 Cr1 C5 C4 -78.76(18)
C3 Cr1 C5 C4 -36.54(17)
Cl2 Cr1 C5 C4 83.84(16)
Cl1 Cr1 C5 C4 -37.3(3)
N1 Cr1 C5 C6 53.0(3)
C1 Cr1 C5 C6 123.3(3)
C2 Cr1 C5 C6 160.9(3)
C3 Cr1 C5 C6 -156.8(3)
C4 Cr1 C5 C6 -120.3(3)
Cl2 Cr1 C5 C6 -36.5(3)
Cl1 Cr1 C5 C6 -157.62(18)
